data_7027783
loop_
_publ_author_name
'Woodman, Paul R.'
'Munslow, Ian J.'
'Hitchcock, Peter B.'
'Scott, Peter'

_publ_section_title
;
 Non-planar co-ordination of C2-symmetric biaryl-bridged Schiff-base
 ligands: well expressed chiral ligand environments for
 zirconium&#x200A;&#x2020;
;
_journal_issue 22
_journal_name_full 'Journal of the Chemical Society, Dalton Transactions'
_journal_page_first 4069
_journal_paper_doi 10.1039/a906788d
_journal_year 1999
_chemical_formula_sum 'C44 H54 Cl2 Hf N2 O2'
_chemical_formula_weight 892.28
_chemical_name_systematic
; 
 ? 
;
_space_group_IT_number 15
_symmetry_cell_setting monoclinic
_symmetry_space_group_name_Hall '-C 2yc'
_symmetry_space_group_name_H-M 'C 1 2/c 1'
_atom_sites_solution_hydrogens geom
_atom_sites_solution_primary direct
_atom_sites_solution_secondary difmap
_audit_creation_method SHELXL
_cell_angle_alpha 90.00
_cell_angle_beta 102.13(2)
_cell_angle_gamma 90.00
_cell_formula_units_Z 4
_cell_length_a 25.226(7)
_cell_length_b 10.762(10)
_cell_length_c 16.134(4)
_cell_measurement_reflns_used 25
_cell_measurement_temperature 173(2)
_cell_measurement_theta_max 10
_cell_measurement_theta_min 7
_cell_volume 4282(4)
_computing_cell_refinement 'Enraf-Nonius CAD4'
_computing_data_collection 'Enraf-Nonius CAD4'
_computing_molecular_graphics 'CAMERON (Watkin and Pearce,1993)'
_computing_publication_material SHELXL-93
_computing_structure_refinement 'SHELXL-93 (Sheldrick, 1993)'
_computing_structure_solution 'SHELXS-86 (Sheldrick, 1990)'
_diffrn_ambient_temperature 173(2)
_diffrn_measurement_device ' Enraf-Nonius CAD4'
_diffrn_measurement_method \w--2\q
_diffrn_radiation_monochromator graphite
_diffrn_radiation_source 'fine-focus sealed tube'
_diffrn_radiation_type MoK\a
_diffrn_radiation_wavelength 0.71073
_diffrn_reflns_av_R_equivalents 0.0727
_diffrn_reflns_av_sigmaI/netI 0.0399
_diffrn_reflns_limit_h_max 29
_diffrn_reflns_limit_h_min 0
_diffrn_reflns_limit_k_max 12
_diffrn_reflns_limit_k_min 0
_diffrn_reflns_limit_l_max 18
_diffrn_reflns_limit_l_min -19
_diffrn_reflns_number 3844
_diffrn_reflns_theta_max 24.97
_diffrn_reflns_theta_min 2.06
_diffrn_standards_decay_% 0
_diffrn_standards_interval_time 120
_diffrn_standards_number 2
_exptl_absorpt_coefficient_mu 2.597
_exptl_absorpt_correction_T_max 0.99
_exptl_absorpt_correction_T_min 0.55
_exptl_absorpt_correction_type psiscans
_exptl_crystal_density_diffrn 1.384
_exptl_crystal_F_000 1816
_exptl_crystal_size_max 0.40
_exptl_crystal_size_mid 0.30
_exptl_crystal_size_min 0.10
_refine_diff_density_max 1.522
_refine_diff_density_min -4.636
_refine_diff_density_rms 0.165
_refine_ls_extinction_method none
_refine_ls_goodness_of_fit_all 1.049
_refine_ls_goodness_of_fit_obs 1.062
_refine_ls_hydrogen_treatment riding
_refine_ls_matrix_type full
_refine_ls_number_parameters 231
_refine_ls_number_reflns 3761
_refine_ls_number_restraints 0
_refine_ls_restrained_S_all 1.051
_refine_ls_restrained_S_obs 1.062
_refine_ls_R_factor_all 0.0542
_refine_ls_R_factor_obs 0.0474
_refine_ls_shift/esd_max -0.002
_refine_ls_shift/esd_mean 0.000
_refine_ls_structure_factor_coef Fsqd
_refine_ls_weighting_details 'w=1/[\s^2^(Fo^2^)+(0.0961P)^2^+2.0568P] where P=(Fo^2^+2Fc^2^)/3'
_refine_ls_weighting_scheme calc
_refine_ls_wR_factor_all 0.1302
_refine_ls_wR_factor_obs 0.1222
_reflns_number_observed 3267
_reflns_number_total 3762
_reflns_observed_criterion >2sigma(I)
_cod_data_source_file 906788dsup1.cif
_cod_data_source_block mar1796
_cod_depositor_comments
;
The following automatic conversions were performed:

'_refine_ls_weighting_scheme' value 'calc
w=1/[\s^2^(Fo^2^)+(0.0961P)^2^+2.0568P] where P=(Fo^2^+2Fc^2^)/3' was
changed to 'calc'. New tag '_refine_ls_weighting_details' was
created. The value of the new tag was set to
'w=1/[\s^2^(Fo^2^)+(0.0961P)^2^+2.0568P] where P=(Fo^2^+2Fc^2^)/3'.

Automatic conversion script
Id: cif_fix_values 3143 2015-03-26 13:38:13Z robertas 
;
_cod_original_cell_volume 4282.3(43)
_cod_original_sg_symbol_H-M C2/c
_cod_database_code 7027783

loop_
_symmetry_equiv_pos_as_xyz
'x, y, z'
'x, -y, z+1/2'
'x+1/2, y+1/2, z'
'x+1/2, -y+1/2, z+1/2'
'-x, -y, -z'
'-x, y, -z-1/2'
'-x+1/2, -y+1/2, -z'
'-x+1/2, y+1/2, -z-1/2'

loop_
_atom_site_aniso_label
_atom_site_aniso_U_11
_atom_site_aniso_U_22
_atom_site_aniso_U_33
_atom_site_aniso_U_23
_atom_site_aniso_U_13
_atom_site_aniso_U_12
Hf 0.0197(2) 0.0339(2) 0.0396(2) 0.000 0.00383(14) 0.000
Cl 0.0482(8) 0.0546(8) 0.0642(9) 0.0106(7) 0.0193(7) -0.0066(7)
O 0.026(2) 0.046(2) 0.046(2) -0.0075(14) 0.005(2) 0.0016(13)
N 0.019(2) 0.040(2) 0.038(2) 0.001(2) 0.001(2) -0.005(2)
C1 0.022(2) 0.040(2) 0.040(3) 0.004(2) 0.004(2) 0.000(2)
C2 0.028(3) 0.046(3) 0.038(3) 0.007(2) 0.001(3) -0.002(2)
C3 0.021(3) 0.058(3) 0.048(3) 0.007(3) -0.005(2) -0.003(3)
C4 0.020(3) 0.064(3) 0.056(3) 0.006(3) 0.006(2) 0.007(2)
C5 0.026(3) 0.059(3) 0.050(3) -0.002(3) 0.009(2) 0.010(2)
C6 0.020(2) 0.049(3) 0.047(3) 0.001(2) 0.005(2) 0.002(2)
C7 0.028(3) 0.044(3) 0.046(3) -0.003(2) 0.011(2) 0.001(2)
C8 0.023(2) 0.033(2) 0.040(3) -0.005(2) 0.005(2) -0.001(2)
C9 0.030(3) 0.035(2) 0.050(3) -0.003(2) 0.009(2) 0.001(2)
C10 0.046(3) 0.039(3) 0.056(4) -0.007(3) 0.009(3) -0.008(3)
C11 0.051(4) 0.055(4) 0.054(4) -0.014(3) -0.001(3) -0.013(3)
C12 0.047(3) 0.063(4) 0.041(3) -0.008(3) 0.004(3) -0.006(3)
C13 0.032(3) 0.051(3) 0.044(3) 0.000(2) 0.006(2) -0.009(2)
C14 0.086(6) 0.055(4) 0.072(5) -0.006(4) 0.018(4) -0.028(4)
C15 0.033(3) 0.049(3) 0.048(3) -0.005(2) -0.003(2) 0.003(2)
C16 0.050(4) 0.075(4) 0.053(4) -0.006(3) 0.013(3) 0.003(4)
C17 0.081(5) 0.042(3) 0.080(5) -0.006(3) -0.004(4) 0.006(3)
C18 0.054(4) 0.083(5) 0.060(4) -0.017(3) -0.006(3) -0.006(4)
C19 0.021(3) 0.092(5) 0.075(4) 0.004(4) 0.009(3) 0.008(3)
C20 0.034(4) 0.202(12) 0.136(8) -0.061(8) 0.018(5) 0.031(6)
C21 0.038(4) 0.109(6) 0.113(6) 0.029(5) 0.006(4) 0.022(4)
C22 0.037(5) 0.112(7) 0.138(10) 0.030(6) 0.028(6) -0.005(4)

loop_
_atom_site_label
_atom_site_type_symbol
_atom_site_fract_x
_atom_site_fract_y
_atom_site_fract_z
_atom_site_U_iso_or_equiv
_atom_site_thermal_displace_type
_atom_site_occupancy
_atom_site_calc_flag
_atom_site_refinement_flags
Hf Hf 0.0000 0.00618(2) 0.2500 0.0314(2) Uani 1 d S
Cl Cl 0.03741(7) 0.14447(14) 0.16115(10) 0.0546(4) Uani 1 d .
O O 0.0692(2) -0.0070(3) 0.3372(3) 0.0400(10) Uani 1 d .
N N 0.0416(2) -0.1616(4) 0.2033(3) 0.0331(9) Uani 1 d .
C1 C 0.1208(2) -0.0402(5) 0.3434(3) 0.0343(10) Uani 1 d .
C2 C 0.1622(3) 0.0057(4) 0.4088(4) 0.0383(14) Uani 1 d .
C3 C 0.2151(2) -0.0313(6) 0.4068(4) 0.0442(13) Uani 1 d .
H3 H 0.2435(2) 0.0007(6) 0.4497(4) 0.053 Uiso 1 calc R
C4 C 0.2296(2) -0.1105(6) 0.3479(4) 0.0468(13) Uani 1 d .
C5 C 0.1883(2) -0.1585(5) 0.2875(3) 0.0449(13) Uani 1 d .
H5 H 0.1964(2) -0.2163(5) 0.2474(3) 0.054 Uiso 1 calc R
C6 C 0.1337(2) -0.1239(5) 0.2836(3) 0.0389(11) Uani 1 d .
C7 C 0.0925(2) -0.1883(5) 0.2233(3) 0.0390(11) Uani 1 d .
H7 H 0.1041(2) -0.2577(5) 0.1955(3) 0.047 Uiso 1 calc R
C8 C 0.0081(2) -0.2576(4) 0.1554(3) 0.0324(10) Uani 1 d .
C9 C -0.0087(2) -0.3531(4) 0.2027(3) 0.0382(11) Uani 1 d .
C10 C -0.0431(2) -0.4455(5) 0.1594(4) 0.0477(13) Uani 1 d .
C11 C -0.0564(3) -0.4395(6) 0.0706(4) 0.055(2) Uani 1 d .
H11 H -0.0789(3) -0.5023(6) 0.0402(4) 0.066 Uiso 1 calc R
C12 C -0.0382(2) -0.3474(6) 0.0266(4) 0.0511(14) Uani 1 d .
H12 H -0.0475(2) -0.3474(6) -0.0336(4) 0.061 Uiso 1 calc R
C13 C -0.0060(2) -0.2531(5) 0.0688(3) 0.0429(12) Uani 1 d .
H13 H 0.0060(2) -0.1870(5) 0.0383(3) 0.051 Uiso 1 calc R
C14 C -0.0668(4) -0.5462(7) 0.2049(5) 0.071(2) Uani 1 d .
H14A H -0.0537(4) -0.5366(7) 0.2662(5) 0.106 Uiso 0.50 calc PR
H14B H -0.0557(4) -0.6275(7) 0.1872(5) 0.106 Uiso 0.50 calc PR
H14C H -0.1064(4) -0.5402(7) 0.1912(5) 0.106 Uiso 0.50 calc PR
H14D H -0.0902(4) -0.5996(7) 0.1635(5) 0.106 Uiso 0.50 calc PR
H14E H -0.0882(4) -0.5087(7) 0.2425(5) 0.106 Uiso 0.50 calc PR
H14F H -0.0374(4) -0.5960(7) 0.2385(5) 0.106 Uiso 0.50 calc PR
C15 C 0.1497(2) 0.0895(5) 0.4783(3) 0.0450(13) Uani 1 d .
C16 C 0.1081(3) 0.0266(7) 0.5222(5) 0.059(2) Uani 1 d .
H16A H 0.1004(3) 0.0813(7) 0.5667(5) 0.089 Uiso 1 calc R
H16B H 0.1229(3) -0.0522(7) 0.5474(5) 0.089 Uiso 1 calc R
H16C H 0.0746(3) 0.0107(7) 0.4804(5) 0.089 Uiso 1 calc R
C17 C 0.1269(3) 0.2135(6) 0.4396(5) 0.071(2) Uani 1 d .
H17A H 0.1188(3) 0.2673(6) 0.4844(5) 0.106 Uiso 1 calc R
H17B H 0.0936(3) 0.1983(6) 0.3971(5) 0.106 Uiso 1 calc R
H17C H 0.1537(3) 0.2540(6) 0.4126(5) 0.106 Uiso 1 calc R
C18 C 0.2003(3) 0.1190(7) 0.5471(4) 0.068(2) Uani 1 d .
H18A H 0.1901(3) 0.1730(7) 0.5902(4) 0.102 Uiso 1 calc R
H18B H 0.2272(3) 0.1614(7) 0.5213(4) 0.102 Uiso 1 calc R
H18C H 0.2158(3) 0.0416(7) 0.5736(4) 0.102 Uiso 1 calc R
C19 C 0.2896(2) -0.1448(7) 0.3534(4) 0.063(2) Uani 1 d .
C20 C 0.2978(3) -0.2332(11) 0.2848(6) 0.124(4) Uani 1 d .
H20A H 0.2835(3) -0.1958(11) 0.2292(6) 0.186 Uiso 1 calc R
H20B H 0.2786(3) -0.3110(11) 0.2898(6) 0.186 Uiso 1 calc R
H20C H 0.3366(3) -0.2501(11) 0.2908(6) 0.186 Uiso 1 calc R
C21 C 0.3116(3) -0.2025(9) 0.4406(5) 0.088(3) Uani 1 d .
H21A H 0.3062(3) -0.1446(9) 0.4850(5) 0.133 Uiso 1 calc R
H21B H 0.3504(3) -0.2194(9) 0.4470(5) 0.133 Uiso 1 calc R
H21C H 0.2924(3) -0.2803(9) 0.4458(5) 0.133 Uiso 1 calc R
C22 C 0.3219(4) -0.0242(9) 0.3500(9) 0.094(3) Uani 1 d .
H22A H 0.3162(4) 0.0321(9) 0.3950(9) 0.141 Uiso 1 calc R
H22B H 0.3095(4) 0.0159(9) 0.2948(9) 0.141 Uiso 1 calc R
H22C H 0.3606(4) -0.0438(9) 0.3579(9) 0.141 Uiso 1 calc R

loop_
_atom_type_symbol
_atom_type_description
_atom_type_scat_dispersion_real
_atom_type_scat_dispersion_imag
_atom_type_scat_source
C C 0.0033 0.0016 'International Tables Vol C Tables 4.2.6.8 and 6.1.1.4'
H H 0.0000 0.0000 'International Tables Vol C Tables 4.2.6.8 and 6.1.1.4'
Cl Cl 0.1484 0.1585 'International Tables Vol C Tables 4.2.6.8 and 6.1.1.4'
N N 0.0061 0.0033 'International Tables Vol C Tables 4.2.6.8 and 6.1.1.4'
O O 0.0106 0.0060 'International Tables Vol C Tables 4.2.6.8 and 6.1.1.4'
Hf Hf -0.5830 6.1852 'International Tables Vol C Tables 4.2.6.8 and 6.1.1.4'

loop_
_geom_angle_atom_site_label_1
_geom_angle_atom_site_label_2
_geom_angle_atom_site_label_3
_geom_angle
_geom_angle_site_symmetry_1
_geom_angle_site_symmetry_3
O Hf O 171.9(2) . 6_556
O Hf N 77.52(14) . .
O Hf N 96.03(15) 6_556 .
O Hf N 96.03(15) . 6_556
O Hf N 77.52(14) 6_556 6_556
N Hf N 76.2(2) . 6_556
O Hf Cl 91.05(12) . 6_556
O Hf Cl 93.99(13) 6_556 6_556
N Hf Cl 162.07(11) . 6_556
N Hf Cl 91.56(12) 6_556 6_556
O Hf Cl 93.99(13) . .
O Hf Cl 91.05(12) 6_556 .
N Hf Cl 91.56(12) . .
N Hf Cl 162.07(11) 6_556 .
Cl Hf Cl 103.10(10) 6_556 .
C1 O Hf 139.9(4) . .
C7 N C8 114.4(4) . .
C7 N Hf 126.4(4) . .
C8 N Hf 118.7(3) . .
O C1 C6 118.9(5) . .
O C1 C2 121.4(5) . .
C6 C1 C2 119.7(5) . .
C3 C2 C1 116.3(5) . .
C3 C2 C15 122.1(6) . .
C1 C2 C15 121.5(6) . .
C4 C3 C2 125.6(6) . .
C5 C4 C3 116.8(5) . .
C5 C4 C19 122.8(5) . .
C3 C4 C19 120.4(5) . .
C4 C5 C6 121.4(5) . .
C1 C6 C5 120.1(5) . .
C1 C6 C7 122.1(4) . .
C5 C6 C7 117.4(5) . .
N C7 C6 126.9(5) . .
C13 C8 C9 122.7(4) . .
C13 C8 N 121.1(4) . .
C9 C8 N 116.2(4) . .
C8 C9 C10 118.3(5) . .
C8 C9 C9 120.0(4) . 6_556
C10 C9 C9 121.7(4) . 6_556
C11 C10 C9 117.8(5) . .
C11 C10 C14 119.9(5) . .
C9 C10 C14 122.3(6) . .
C12 C11 C10 122.3(5) . .
C11 C12 C13 120.5(5) . .
C8 C13 C12 118.4(5) . .
C2 C15 C17 109.5(5) . .
C2 C15 C18 112.6(5) . .
C17 C15 C18 107.3(5) . .
C2 C15 C16 110.2(5) . .
C17 C15 C16 109.6(5) . .
C18 C15 C16 107.5(5) . .
C20 C19 C21 109.9(7) . .
C20 C19 C22 110.5(8) . .
C21 C19 C22 106.4(7) . .
C20 C19 C4 113.1(6) . .
C21 C19 C4 108.2(5) . .
C22 C19 C4 108.4(6) . .

loop_
_geom_bond_atom_site_label_1
_geom_bond_atom_site_label_2
_geom_bond_distance
_geom_bond_site_symmetry_2
Hf O 2.003(5) .
Hf O 2.003(5) 6_556
Hf N 2.294(4) .
Hf N 2.294(4) 6_556
Hf Cl 2.394(2) 6_556
Hf Cl 2.394(2) .
O C1 1.333(7) .
N C7 1.289(6) .
N C8 1.451(6) .
C1 C6 1.408(7) .
C1 C2 1.410(8) .
C2 C3 1.399(9) .
C2 C15 1.522(8) .
C3 C4 1.383(9) .
C4 C5 1.369(8) .
C4 C19 1.542(7) .
C5 C6 1.415(7) .
C6 C7 1.442(7) .
C8 C13 1.368(7) .
C8 C9 1.398(7) .
C9 C10 1.407(7) .
C9 C9 1.495(10) 6_556
C10 C11 1.403(8) .
C10 C14 1.503(9) .
C11 C12 1.354(8) .
C12 C13 1.385(8) .
C15 C17 1.533(8) .
C15 C18 1.538(8) .
C15 C16 1.541(9) .
C19 C20 1.506(11) .
C19 C21 1.531(10) .
C19 C22 1.540(11) .
